data_1560536
loop_
_publ_author_name
'Zhang, Jie'
'Xie, Zuowei'

_publ_section_title
;
 Tandem [4 + 2]/[2 + 2] cycloaddition of o-carboryne with enynes: facile
 construction of carborane-fused tricyclics
;
_journal_issue 15
_journal_name_full 'Chemical Science'
_journal_page_first 5616
_journal_page_last 5620
_journal_paper_doi 10.1039/D0SC07047E
_journal_volume 12
_journal_year 2021
_chemical_formula_sum 'C26 H62 B20 Si2'
_chemical_formula_weight 647.13
_space_group_crystal_system triclinic
_space_group_IT_number 2
_space_group_name_Hall '-P 1'
_space_group_name_H-M_alt 'P -1'
_atom_sites_solution_hydrogens geom
_audit_creation_method SHELXL-2014/6
_audit_update_record
;
2020-12-23 deposited with the CCDC.	2021-02-22 downloaded from the CCDC.
;
_cell_angle_alpha 108.096(5)
_cell_angle_beta 95.522(5)
_cell_angle_gamma 104.001(5)
_cell_formula_units_Z 2
_cell_length_a 11.326(2)
_cell_length_b 12.468(2)
_cell_length_c 15.493(3)
_cell_measurement_reflns_used 619
_cell_measurement_temperature 296(2)
_cell_measurement_theta_max 15
_cell_measurement_theta_min 15
_cell_volume 1982.7(6)
_computing_cell_refinement 'BRUKER D8VENTURE DIFFRACTOMETER'
_computing_data_collection 'BRUKER D8VENTURE DIFFRACTOMETER'
_computing_data_reduction 'BRUKER D8VENTURE DIFFRACTOMETER'
_computing_molecular_graphics 'BRUKER SHELXTL'
_computing_publication_material 'BRUKER SHELXTL'
_computing_structure_refinement 'SHELXL-2014/6 (Sheldrick, 2014)'
_diffrn_ambient_temperature 296(2)
_diffrn_measured_fraction_theta_full 0.999
_diffrn_measured_fraction_theta_max 0.999
_diffrn_measurement_device_type 'BRUKER D8VENTURE DIFFRACTOMETER'
_diffrn_measurement_method 'PHI & OMEGA SCAN'
_diffrn_radiation_type MoK\a
_diffrn_radiation_wavelength 0.71073
_diffrn_reflns_av_R_equivalents 0.0855
_diffrn_reflns_av_unetI/netI 0.0592
_diffrn_reflns_Laue_measured_fraction_full 0.999
_diffrn_reflns_Laue_measured_fraction_max 0.999
_diffrn_reflns_limit_h_max 13
_diffrn_reflns_limit_h_min -13
_diffrn_reflns_limit_k_max 14
_diffrn_reflns_limit_k_min -14
_diffrn_reflns_limit_l_max 18
_diffrn_reflns_limit_l_min -18
_diffrn_reflns_number 50883
_diffrn_reflns_point_group_measured_fraction_full 0.999
_diffrn_reflns_point_group_measured_fraction_max 0.999
_diffrn_reflns_theta_full 25.242
_diffrn_reflns_theta_max 25.249
_diffrn_reflns_theta_min 2.198
_exptl_absorpt_coefficient_mu 0.110
_exptl_absorpt_correction_T_max 0.7456
_exptl_absorpt_correction_T_min 0.5695
_exptl_absorpt_correction_type multi-scan
_exptl_crystal_colour colourless
_exptl_crystal_density_diffrn 1.084
_exptl_crystal_description block
_exptl_crystal_F_000 692
_exptl_crystal_size_max 0.400
_exptl_crystal_size_mid 0.300
_exptl_crystal_size_min 0.200
_refine_diff_density_max 0.573
_refine_diff_density_min -0.432
_refine_diff_density_rms 0.068
_refine_ls_extinction_method none
_refine_ls_goodness_of_fit_ref 1.117
_refine_ls_hydrogen_treatment constr
_refine_ls_matrix_type full
_refine_ls_number_parameters 433
_refine_ls_number_reflns 7164
_refine_ls_number_restraints 0
_refine_ls_restrained_S_all 1.117
_refine_ls_R_factor_all 0.1178
_refine_ls_R_factor_gt 0.0914
_refine_ls_shift/su_max 0.000
_refine_ls_shift/su_mean 0.000
_refine_ls_structure_factor_coef Fsqd
_refine_ls_weighting_details 'w=1/[\s^2^(Fo^2^)+(0.0871P)^2^+3.2302P] where P=(Fo^2^+2Fc^2^)/3'
_refine_ls_weighting_scheme calc
_refine_ls_wR_factor_gt 0.2006
_refine_ls_wR_factor_ref 0.2156
_reflns_Friedel_coverage 0.000
_reflns_number_gt 5608
_reflns_number_total 7164
_reflns_threshold_expression 'I > 2\s(I)'
_cod_data_source_file d0sc07047e2.cif
_cod_data_source_block 5
_cod_depositor_comments 'Adding full bibliography for 1560527--1560539.cif.'
_cod_database_code 1560536
_shelx_space_group_comment
;
The symmetry employed for this shelxl refinement is uniquely defined
by the following loop, which should always be used as a source of
symmetry information in preference to the above space-group names.
They are only intended as comments.
;
_shelx_estimated_absorpt_t_min 0.957
_shelx_estimated_absorpt_t_max 0.978
_shelxl_version_number 2014/6

loop_
_space_group_symop_operation_xyz
'x, y, z'
'-x, -y, -z'

loop_
_atom_site_label
_atom_site_type_symbol
_atom_site_fract_x
_atom_site_fract_y
_atom_site_fract_z
_atom_site_U_iso_or_equiv
_atom_site_adp_type
_atom_site_occupancy
_atom_site_site_symmetry_order
_atom_site_calc_flag
_atom_site_refinement_flags_posn
_atom_site_refinement_flags_adp
_atom_site_refinement_flags_occupancy
_atom_site_disorder_assembly
_atom_site_disorder_group
Si1 Si 0.33635(9) -0.07654(7) 0.23494(6) 0.0236(3) Uani 1 1 d . . . . .
Si2 Si 0.71899(10) 0.46948(8) 0.29001(7) 0.0307(3) Uani 1 1 d . . . . .
C1 C 0.6047(3) 0.0742(3) 0.2597(2) 0.0231(7) Uani 1 1 d . . . . .
C2 C 0.7036(3) 0.2132(3) 0.2730(2) 0.0239(7) Uani 1 1 d . . . . .
C11 C 0.3282(3) 0.1570(3) 0.1502(2) 0.0250(8) Uani 1 1 d . . . . .
C12 C 0.4187(3) 0.2862(3) 0.1624(2) 0.0262(8) Uani 1 1 d . . . . .
C21 C 0.4700(3) 0.0394(3) 0.2130(3) 0.0336(9) Uani 1 1 d . . . . .
C22 C 0.4466(3) 0.1213(3) 0.1714(3) 0.0369(9) Uani 1 1 d . . . . .
C23 C 0.5307(3) 0.2390(3) 0.1801(3) 0.0372(10) Uani 1 1 d . . . . .
C24 C 0.6536(4) 0.2976(3) 0.2356(3) 0.0338(9) Uani 1 1 d . . . . .
C25 C 0.3908(4) -0.2046(3) 0.2501(3) 0.0337(9) Uani 1 1 d . . . . .
H25A H 0.4727 -0.1698 0.2901 0.040 Uiso 1 1 calc R U . . .
C26 C 0.3070(5) -0.2711(4) 0.3002(3) 0.0523(12) Uani 1 1 d . . . . .
H26A H 0.2972 -0.2161 0.3562 0.078 Uiso 1 1 calc R U . . .
H26B H 0.2274 -0.3125 0.2611 0.078 Uiso 1 1 calc R U . . .
H26C H 0.3440 -0.3265 0.3148 0.078 Uiso 1 1 calc R U . . .
C27 C 0.4064(4) -0.2925(3) 0.1608(3) 0.0469(11) Uani 1 1 d . . . . .
H27A H 0.4588 -0.2509 0.1293 0.070 Uiso 1 1 calc R U . . .
H27B H 0.4434 -0.3479 0.1754 0.070 Uiso 1 1 calc R U . . .
H27C H 0.3269 -0.3338 0.1216 0.070 Uiso 1 1 calc R U . . .
C28 C 0.2765(3) 0.0069(3) 0.3395(2) 0.0319(8) Uani 1 1 d . . . . .
H28A H 0.2790 0.0828 0.3324 0.038 Uiso 1 1 calc R U . . .
C29 C 0.3568(4) 0.0379(4) 0.4328(3) 0.0437(10) Uani 1 1 d . . . . .
H29A H 0.4415 0.0724 0.4306 0.066 Uiso 1 1 calc R U . . .
H29B H 0.3297 0.0931 0.4791 0.066 Uiso 1 1 calc R U . . .
H29C H 0.3502 -0.0322 0.4478 0.066 Uiso 1 1 calc R U . . .
C30 C 0.1407(4) -0.0484(5) 0.3409(3) 0.0555(12) Uani 1 1 d . . . . .
H30A H 0.0913 -0.0674 0.2813 0.083 Uiso 1 1 calc R U . . .
H30B H 0.1331 -0.1189 0.3555 0.083 Uiso 1 1 calc R U . . .
H30C H 0.1125 0.0064 0.3868 0.083 Uiso 1 1 calc R U . . .
C31 C 0.2141(4) -0.1354(3) 0.1257(3) 0.0351(9) Uani 1 1 d . . . . .
H31A H 0.1735 -0.0735 0.1292 0.042 Uiso 1 1 calc R U . . .
C32 C 0.1101(4) -0.2461(4) 0.1180(4) 0.0579(13) Uani 1 1 d . . . . .
H32A H 0.0782 -0.2329 0.1744 0.087 Uiso 1 1 calc R U . . .
H32B H 0.0447 -0.2619 0.0675 0.087 Uiso 1 1 calc R U . . .
H32C H 0.1428 -0.3123 0.1072 0.087 Uiso 1 1 calc R U . . .
C33 C 0.2643(4) -0.1572(4) 0.0357(3) 0.0465(11) Uani 1 1 d . . . . .
H33A H 0.3290 -0.0887 0.0401 0.070 Uiso 1 1 calc R U . . .
H33B H 0.2969 -0.2236 0.0250 0.070 Uiso 1 1 calc R U . . .
H33C H 0.1987 -0.1731 -0.0147 0.070 Uiso 1 1 calc R U . . .
C34 C 0.8956(4) 0.5137(4) 0.3163(4) 0.0543(13) Uani 1 1 d . . . . .
H34A H 0.9187 0.4617 0.3468 0.065 Uiso 1 1 calc R U . . .
C35 C 0.9572(5) 0.4986(5) 0.2316(4) 0.0720(16) Uani 1 1 d . . . . .
H35A H 0.9228 0.4196 0.1887 0.108 Uiso 1 1 calc R U . . .
H35B H 0.9428 0.5532 0.2025 0.108 Uiso 1 1 calc R U . . .
H35C H 1.0447 0.5136 0.2503 0.108 Uiso 1 1 calc R U . . .
C36 C 0.9506(6) 0.6402(5) 0.3851(5) 0.098(2) Uani 1 1 d . . . . .
H36A H 0.9118 0.6496 0.4383 0.147 Uiso 1 1 calc R U . . .
H36B H 1.0381 0.6553 0.4038 0.147 Uiso 1 1 calc R U . . .
H36C H 0.9362 0.6948 0.3560 0.147 Uiso 1 1 calc R U . . .
C37 C 0.6698(4) 0.5256(3) 0.1947(3) 0.0394(10) Uani 1 1 d . . . . .
H37A H 0.5816 0.5187 0.1933 0.047 Uiso 1 1 calc R U . . .
C38 C 0.6796(5) 0.4542(4) 0.0971(3) 0.0522(12) Uani 1 1 d . . . . .
H38A H 0.6401 0.3722 0.0845 0.078 Uiso 1 1 calc R U . . .
H38B H 0.6397 0.4803 0.0532 0.078 Uiso 1 1 calc R U . . .
H38C H 0.7653 0.4654 0.0923 0.078 Uiso 1 1 calc R U . . .
C39 C 0.7339(5) 0.6572(4) 0.2137(4) 0.0626(14) Uani 1 1 d . . . . .
H39A H 0.7283 0.7030 0.2749 0.094 Uiso 1 1 calc R U . . .
H39B H 0.8194 0.6677 0.2085 0.094 Uiso 1 1 calc R U . . .
H39C H 0.6938 0.6826 0.1694 0.094 Uiso 1 1 calc R U . . .
C40 C 0.6429(5) 0.5221(3) 0.3940(3) 0.0500(11) Uani 1 1 d . . . . .
H40A H 0.5583 0.4692 0.3762 0.060 Uiso 1 1 calc R U . . .
C41 C 0.6950(6) 0.5114(5) 0.4840(3) 0.0726(16) Uani 1 1 d . . . . .
H41A H 0.7050 0.4341 0.4722 0.109 Uiso 1 1 calc R U . . .
H41B H 0.7739 0.5693 0.5104 0.109 Uiso 1 1 calc R U . . .
H41C H 0.6390 0.5239 0.5264 0.109 Uiso 1 1 calc R U . . .
C42 C 0.6269(6) 0.6470(4) 0.4134(4) 0.0843(19) Uani 1 1 d . . . . .
H42A H 0.5940 0.6540 0.3566 0.126 Uiso 1 1 calc R U . . .
H42B H 0.5710 0.6594 0.4558 0.126 Uiso 1 1 calc R U . . .
H42C H 0.7059 0.7049 0.4398 0.126 Uiso 1 1 calc R U . . .
B3 B 0.6565(4) 0.1831(3) 0.3678(3) 0.0283(9) Uani 1 1 d . . . . .
H3 H 0.5944 0.2261 0.4068 0.034 Uiso 1 1 calc R U . . .
B4 B 0.6511(4) 0.0350(3) 0.3504(3) 0.0296(9) Uani 1 1 d . . . . .
H4 H 0.5864 -0.0182 0.3802 0.035 Uiso 1 1 calc R U . . .
B5 B 0.6875(4) -0.0265(3) 0.2398(3) 0.0319(10) Uani 1 1 d . . . . .
H5 H 0.6471 -0.1199 0.1970 0.038 Uiso 1 1 calc R U . . .
B6 B 0.7143(4) 0.0862(3) 0.1907(3) 0.0281(9) Uani 1 1 d . . . . .
H6 H 0.6892 0.0671 0.1159 0.034 Uiso 1 1 calc R U . . .
B7 B 0.8113(4) 0.2593(4) 0.3708(3) 0.0320(10) Uani 1 1 d . . . . .
H7 H 0.8516 0.3526 0.4140 0.038 Uiso 1 1 calc R U . . .
B8 B 0.7822(4) 0.1482(4) 0.4205(3) 0.0359(10) Uani 1 1 d . . . . .
H8 H 0.8035 0.1687 0.4956 0.043 Uiso 1 1 calc R U . . .
B9 B 0.8015(4) 0.0186(4) 0.3404(4) 0.0415(11) Uani 1 1 d . . . . .
H9 H 0.8356 -0.0453 0.3634 0.050 Uiso 1 1 calc R U . . .
B10 B 0.8406(4) 0.0507(4) 0.2404(3) 0.0385(11) Uani 1 1 d . . . . .
H10 H 0.8999 0.0078 0.1979 0.046 Uiso 1 1 calc R U . . .
B11 B 0.8475(4) 0.2002(4) 0.2604(3) 0.0323(10) Uani 1 1 d . . . . .
H11 H 0.9113 0.2546 0.2309 0.039 Uiso 1 1 calc R U . . .
B12 B 0.9007(4) 0.1576(4) 0.3530(3) 0.0411(11) Uani 1 1 d . . . . .
H12 H 0.9994 0.1840 0.3841 0.049 Uiso 1 1 calc R U . . .
B13 B 0.3422(4) 0.1948(4) 0.0513(3) 0.0383(11) Uani 1 1 d . . . . .
H13 H 0.3873 0.1541 -0.0048 0.046 Uiso 1 1 calc R U . . .
B14 B 0.1984(4) 0.1173(4) 0.0667(3) 0.0394(11) Uani 1 1 d . . . . .
H14 H 0.1504 0.0263 0.0214 0.047 Uiso 1 1 calc R U . . .
B15 B 0.1917(4) 0.1658(4) 0.1867(3) 0.0346(10) Uani 1 1 d . . . . .
H15 H 0.1387 0.1058 0.2176 0.042 Uiso 1 1 calc R U . . .
B16 B 0.3327(4) 0.2734(4) 0.2471(3) 0.0324(10) Uani 1 1 d . . . . .
H16 H 0.3718 0.2838 0.3180 0.039 Uiso 1 1 calc R U . . .
B17 B 0.3582(5) 0.3470(4) 0.0893(4) 0.0477(13) Uani 1 1 d . . . . .
H17 H 0.4142 0.4056 0.0587 0.057 Uiso 1 1 calc R U . . .
B18 B 0.2138(5) 0.2411(4) 0.0292(4) 0.0448(12) Uani 1 1 d . . . . .
H18 H 0.1736 0.2312 -0.0413 0.054 Uiso 1 1 calc R U . . .
B19 B 0.1196(4) 0.2240(4) 0.1117(3) 0.0380(11) Uani 1 1 d . . . . .
H19 H 0.0182 0.2030 0.0946 0.046 Uiso 1 1 calc R U . . .
B20 B 0.2045(5) 0.3196(4) 0.2238(3) 0.0416(11) Uani 1 1 d . . . . .
H20 H 0.1588 0.3605 0.2792 0.050 Uiso 1 1 calc R U . . .
B21 B 0.3517(5) 0.3953(4) 0.2093(4) 0.0445(12) Uani 1 1 d . . . . .
H21 H 0.4033 0.4851 0.2553 0.053 Uiso 1 1 calc R U . . .
B22 B 0.2183(5) 0.3650(4) 0.1258(4) 0.0466(13) Uani 1 1 d . . . . .
H22 H 0.1811 0.4358 0.1177 0.056 Uiso 1 1 calc R U . . .

loop_
_atom_site_aniso_label
_atom_site_aniso_U_11
_atom_site_aniso_U_22
_atom_site_aniso_U_33
_atom_site_aniso_U_23
_atom_site_aniso_U_13
_atom_site_aniso_U_12
Si1 0.0284(6) 0.0150(4) 0.0294(5) 0.0120(4) 0.0056(4) 0.0039(4)
Si2 0.0351(6) 0.0122(4) 0.0388(6) 0.0061(4) 0.0047(5) 0.0004(4)
C1 0.030(2) 0.0153(15) 0.0263(18) 0.0115(14) 0.0069(15) 0.0047(14)
C2 0.0268(19) 0.0151(15) 0.0268(18) 0.0072(13) 0.0048(15) 0.0006(13)
C11 0.030(2) 0.0126(15) 0.0329(19) 0.0107(14) 0.0035(16) 0.0032(14)
C12 0.0279(19) 0.0155(15) 0.039(2) 0.0138(15) 0.0055(16) 0.0073(14)
C21 0.026(2) 0.038(2) 0.044(2) 0.0298(18) 0.0036(17) 0.0026(16)
C22 0.026(2) 0.0208(17) 0.064(3) 0.0211(18) -0.0006(19) 0.0025(15)
C23 0.032(2) 0.0183(17) 0.066(3) 0.0241(18) 0.002(2) 0.0065(15)
C24 0.043(2) 0.0136(16) 0.040(2) 0.0074(15) -0.0058(18) 0.0060(15)
C25 0.035(2) 0.0187(17) 0.047(2) 0.0156(16) 0.0019(18) 0.0052(15)
C26 0.071(3) 0.030(2) 0.069(3) 0.032(2) 0.017(3) 0.016(2)
C27 0.051(3) 0.0252(19) 0.065(3) 0.0145(19) 0.010(2) 0.0134(18)
C28 0.042(2) 0.0284(18) 0.036(2) 0.0179(16) 0.0163(18) 0.0161(17)
C29 0.057(3) 0.040(2) 0.037(2) 0.0151(19) 0.019(2) 0.013(2)
C30 0.046(3) 0.076(3) 0.064(3) 0.040(3) 0.025(2) 0.025(2)
C31 0.039(2) 0.0223(17) 0.041(2) 0.0126(16) -0.0019(18) 0.0043(16)
C32 0.045(3) 0.043(2) 0.074(3) 0.025(2) -0.013(2) -0.006(2)
C33 0.064(3) 0.037(2) 0.033(2) 0.0069(18) -0.002(2) 0.016(2)
C34 0.037(3) 0.038(2) 0.085(4) 0.034(2) -0.001(2) -0.0054(19)
C35 0.043(3) 0.060(3) 0.131(5) 0.056(3) 0.029(3) 0.011(2)
C36 0.077(4) 0.070(4) 0.099(5) 0.017(4) -0.014(4) -0.036(3)
C37 0.041(2) 0.0237(19) 0.058(3) 0.0203(18) 0.012(2) 0.0088(17)
C38 0.070(3) 0.047(3) 0.054(3) 0.029(2) 0.020(2) 0.022(2)
C39 0.073(3) 0.032(2) 0.094(4) 0.034(3) 0.024(3) 0.016(2)
C40 0.065(3) 0.029(2) 0.043(3) -0.0029(18) 0.013(2) 0.009(2)
C41 0.104(5) 0.058(3) 0.044(3) 0.003(2) 0.016(3) 0.023(3)
C42 0.128(5) 0.041(3) 0.079(4) -0.001(3) 0.035(4) 0.038(3)
B3 0.034(2) 0.025(2) 0.022(2) 0.0075(16) 0.0022(18) 0.0022(17)
B4 0.032(2) 0.028(2) 0.028(2) 0.0167(17) -0.0007(18) 0.0010(17)
B5 0.038(3) 0.0198(19) 0.042(2) 0.0122(18) 0.003(2) 0.0135(18)
B6 0.030(2) 0.0223(19) 0.034(2) 0.0104(17) 0.0087(19) 0.0087(17)
B7 0.030(2) 0.025(2) 0.035(2) 0.0120(18) -0.0008(19) -0.0017(17)
B8 0.037(3) 0.031(2) 0.034(2) 0.0153(19) -0.005(2) -0.0007(19)
B9 0.038(3) 0.033(2) 0.056(3) 0.022(2) -0.006(2) 0.011(2)
B10 0.029(2) 0.035(2) 0.056(3) 0.017(2) 0.009(2) 0.0152(19)
B11 0.022(2) 0.034(2) 0.043(3) 0.017(2) 0.0081(19) 0.0054(18)
B12 0.030(3) 0.040(3) 0.053(3) 0.022(2) -0.002(2) 0.005(2)
B13 0.045(3) 0.049(3) 0.029(2) 0.019(2) 0.007(2) 0.020(2)
B14 0.039(3) 0.029(2) 0.042(3) 0.009(2) -0.011(2) 0.0080(19)
B15 0.026(2) 0.038(2) 0.054(3) 0.029(2) 0.010(2) 0.0148(19)
B16 0.035(2) 0.033(2) 0.033(2) 0.0104(18) 0.0075(19) 0.0164(19)
B17 0.045(3) 0.050(3) 0.071(4) 0.049(3) 0.013(3) 0.018(2)
B18 0.048(3) 0.053(3) 0.046(3) 0.030(2) 0.007(2) 0.021(2)
B19 0.031(2) 0.039(2) 0.049(3) 0.022(2) -0.001(2) 0.013(2)
B20 0.042(3) 0.044(3) 0.047(3) 0.014(2) 0.010(2) 0.028(2)
B21 0.047(3) 0.017(2) 0.067(3) 0.010(2) 0.001(3) 0.0163(19)
B22 0.043(3) 0.035(2) 0.071(4) 0.028(2) 0.002(3) 0.017(2)

loop_
_atom_type_symbol
_atom_type_description
_atom_type_scat_dispersion_real
_atom_type_scat_dispersion_imag
_atom_type_scat_source
C C 0.0033 0.0016 'International Tables Vol C Tables 4.2.6.8 and 6.1.1.4'
H H 0.0000 0.0000 'International Tables Vol C Tables 4.2.6.8 and 6.1.1.4'
B B 0.0013 0.0007 'International Tables Vol C Tables 4.2.6.8 and 6.1.1.4'
Si Si 0.0817 0.0704 'International Tables Vol C Tables 4.2.6.8 and 6.1.1.4'

loop_
_geom_angle_atom_site_label_1
_geom_angle_atom_site_label_2
_geom_angle_atom_site_label_3
_geom_angle
_geom_angle_site_symmetry_1
_geom_angle_site_symmetry_3
_geom_angle_publ_flag
C31 Si1 C25 108.59(16) . . ?
C31 Si1 C28 111.20(17) . . ?
C25 Si1 C28 113.63(16) . . ?
C31 Si1 C21 104.69(16) . . ?
C25 Si1 C21 111.48(16) . . ?
C28 Si1 C21 106.90(17) . . ?
C34 Si2 C40 115.0(2) . . ?
C34 Si2 C37 107.97(19) . . ?
C40 Si2 C37 110.70(19) . . ?
C34 Si2 C24 109.77(18) . . ?
C40 Si2 C24 108.13(18) . . ?
C37 Si2 C24 104.77(16) . . ?
C21 C1 B4 123.1(3) . . ?
C21 C1 B5 120.8(3) . . ?
B4 C1 B5 62.8(2) . . ?
C21 C1 B6 116.7(3) . . ?
B4 C1 B6 112.8(3) . . ?
B5 C1 B6 62.2(2) . . ?
C21 C1 B3 120.0(3) . . ?
B4 C1 B3 61.9(2) . . ?
B5 C1 B3 112.8(3) . . ?
B6 C1 B3 110.6(3) . . ?
C21 C1 C2 119.7(3) . . ?
B4 C1 C2 108.4(2) . . ?
B5 C1 C2 109.0(3) . . ?
B6 C1 C2 59.78(19) . . ?
B3 C1 C2 59.20(19) . . ?
C24 C2 B7 123.4(3) . . ?
C24 C2 B11 119.9(3) . . ?
B7 C2 B11 62.8(2) . . ?
C24 C2 B3 120.7(3) . . ?
B7 C2 B3 62.2(2) . . ?
B11 C2 B3 113.2(3) . . ?
C24 C2 B6 116.1(3) . . ?
B7 C2 B6 112.7(3) . . ?
B11 C2 B6 62.3(2) . . ?
B3 C2 B6 110.4(2) . . ?
C24 C2 C1 119.7(3) . . ?
B7 C2 C1 108.9(2) . . ?
B11 C2 C1 108.9(2) . . ?
B3 C2 C1 59.62(19) . . ?
B6 C2 C1 59.10(19) . . ?
C22 C11 C12 87.4(2) . . ?
C22 C11 B15 142.3(3) . . ?
C12 C11 B15 111.9(3) . . ?
C22 C11 B16 104.9(3) . . ?
C12 C11 B16 62.1(2) . . ?
B15 C11 B16 62.0(2) . . ?
C22 C11 B14 141.6(3) . . ?
C12 C11 B14 111.4(3) . . ?
B15 C11 B14 62.5(3) . . ?
B16 C11 B14 113.5(3) . . ?
C22 C11 B13 105.0(3) . . ?
C12 C11 B13 61.9(2) . . ?
B15 C11 B13 112.7(3) . . ?
B16 C11 B13 113.8(3) . . ?
B14 C11 B13 61.0(3) . . ?
C23 C12 C11 87.8(2) . . ?
C23 C12 B21 143.2(3) . . ?
C11 C12 B21 111.1(3) . . ?
C23 C12 B17 140.6(3) . . ?
C11 C12 B17 111.6(3) . . ?
B21 C12 B17 62.5(3) . . ?
C23 C12 B16 106.2(3) . . ?
C11 C12 B16 61.5(2) . . ?
B21 C12 B16 61.6(2) . . ?
B17 C12 B16 113.2(3) . . ?
C23 C12 B13 104.0(3) . . ?
C11 C12 B13 62.4(2) . . ?
B21 C12 B13 112.6(3) . . ?
B17 C12 B13 61.1(3) . . ?
B16 C12 B13 113.6(3) . . ?
C22 C21 C1 111.9(3) . . ?
C22 C21 Si1 122.3(3) . . ?
C1 C21 Si1 123.9(2) . . ?
C21 C22 C23 128.4(3) . . ?
C21 C22 C11 132.1(3) . . ?
C23 C22 C11 92.9(3) . . ?
C24 C23 C22 127.8(3) . . ?
C24 C23 C12 131.6(3) . . ?
C22 C23 C12 91.8(3) . . ?
C23 C24 C2 110.9(3) . . ?
C23 C24 Si2 122.7(2) . . ?
C2 C24 Si2 123.1(2) . . ?
C27 C25 C26 109.4(3) . . ?
C27 C25 Si1 115.0(3) . . ?
C26 C25 Si1 112.0(3) . . ?
C29 C28 C30 110.7(3) . . ?
C29 C28 Si1 115.5(3) . . ?
C30 C28 Si1 114.5(3) . . ?
C33 C31 C32 109.1(3) . . ?
C33 C31 Si1 115.0(3) . . ?
C32 C31 Si1 114.5(3) . . ?
C35 C34 C36 109.5(4) . . ?
C35 C34 Si2 114.9(4) . . ?
C36 C34 Si2 111.8(4) . . ?
C38 C37 C39 108.7(3) . . ?
C38 C37 Si2 115.7(3) . . ?
C39 C37 Si2 114.3(3) . . ?
C41 C40 C42 109.3(4) . . ?
C41 C40 Si2 117.4(4) . . ?
C42 C40 Si2 114.5(3) . . ?
C2 B3 C1 61.18(19) . . ?
C2 B3 B4 107.0(3) . . ?
C1 B3 B4 58.2(2) . . ?
C2 B3 B7 58.1(2) . . ?
C1 B3 B7 106.8(3) . . ?
B4 B3 B7 107.2(3) . . ?
C2 B3 B8 105.3(3) . . ?
C1 B3 B8 105.2(3) . . ?
B4 B3 B8 59.5(2) . . ?
B7 B3 B8 59.5(2) . . ?
C1 B4 B8 107.6(3) . . ?
C1 B4 B3 59.9(2) . . ?
B8 B4 B3 60.7(2) . . ?
C1 B4 B9 106.3(3) . . ?
B8 B4 B9 60.5(3) . . ?
B3 B4 B9 108.7(3) . . ?
C1 B4 B5 58.9(2) . . ?
B8 B4 B5 108.3(3) . . ?
B3 B4 B5 108.1(3) . . ?
B9 B4 B5 59.6(3) . . ?
C1 B5 B10 106.7(3) . . ?
C1 B5 B9 106.2(3) . . ?
B10 B5 B9 60.6(3) . . ?
C1 B5 B6 59.3(2) . . ?
B10 B5 B6 60.1(2) . . ?
B9 B5 B6 108.2(3) . . ?
C1 B5 B4 58.3(2) . . ?
B10 B5 B4 108.3(3) . . ?
B9 B5 B4 60.2(3) . . ?
B6 B5 B4 106.9(3) . . ?
C1 B6 C2 61.1(2) . . ?
C1 B6 B10 105.9(3) . . ?
C2 B6 B10 105.5(3) . . ?
C1 B6 B5 58.6(2) . . ?
C2 B6 B5 107.3(3) . . ?
B10 B6 B5 59.7(2) . . ?
C1 B6 B11 107.0(3) . . ?
C2 B6 B11 57.9(2) . . ?
B10 B6 B11 59.9(2) . . ?
B5 B6 B11 107.7(3) . . ?
C2 B7 B8 107.4(3) . . ?
C2 B7 B3 59.7(2) . . ?
B8 B7 B3 60.6(2) . . ?
C2 B7 B11 58.7(2) . . ?
B8 B7 B11 108.6(3) . . ?
B3 B7 B11 107.8(3) . . ?
C2 B7 B12 106.4(3) . . ?
B8 B7 B12 60.4(3) . . ?
B3 B7 B12 108.6(3) . . ?
B11 B7 B12 60.1(3) . . ?
B4 B8 B7 107.7(3) . . ?
B4 B8 B9 60.3(3) . . ?
B7 B8 B9 107.6(3) . . ?
B4 B8 B12 107.6(3) . . ?
B7 B8 B12 60.2(2) . . ?
B9 B8 B12 59.3(3) . . ?
B4 B8 B3 59.8(2) . . ?
B7 B8 B3 59.8(2) . . ?
B9 B8 B3 107.9(3) . . ?
B12 B8 B3 107.8(3) . . ?
B12 B9 B5 108.1(3) . . ?
B12 B9 B4 107.6(3) . . ?
B5 B9 B4 60.2(2) . . ?
B12 B9 B8 60.4(3) . . ?
B5 B9 B8 107.8(3) . . ?
B4 B9 B8 59.2(2) . . ?
B12 B9 B10 60.3(3) . . ?
B5 B9 B10 59.6(3) . . ?
B4 B9 B10 107.4(3) . . ?
B8 B9 B10 108.1(3) . . ?
B5 B10 B11 108.3(3) . . ?
B5 B10 B6 60.2(2) . . ?
B11 B10 B6 60.2(2) . . ?
B5 B10 B12 107.5(3) . . ?
B11 B10 B12 60.1(3) . . ?
B6 B10 B12 107.9(3) . . ?
B5 B10 B9 59.8(3) . . ?
B11 B10 B9 107.5(3) . . ?
B6 B10 B9 107.6(3) . . ?
B12 B10 B9 59.3(3) . . ?
C2 B11 B7 58.5(2) . . ?
C2 B11 B10 107.1(3) . . ?
B7 B11 B10 108.2(3) . . ?
C2 B11 B6 59.9(2) . . ?
B7 B11 B6 107.4(3) . . ?
B10 B11 B6 59.9(2) . . ?
C2 B11 B12 106.3(3) . . ?
B7 B11 B12 60.2(3) . . ?
B10 B11 B12 60.2(3) . . ?
B6 B11 B12 107.8(3) . . ?
B9 B12 B11 108.2(3) . . ?
B9 B12 B7 107.8(3) . . ?
B11 B12 B7 59.7(2) . . ?
B9 B12 B10 60.5(3) . . ?
B11 B12 B10 59.8(3) . . ?
B7 B12 B10 107.5(3) . . ?
B9 B12 B8 60.4(3) . . ?
B11 B12 B8 107.4(3) . . ?
B7 B12 B8 59.3(2) . . ?
B10 B12 B8 108.2(3) . . ?
B18 B13 C12 106.0(3) . . ?
B18 B13 C11 105.8(3) . . ?
C12 B13 C11 55.7(2) . . ?
B18 B13 B17 61.4(3) . . ?
C12 B13 B17 58.9(2) . . ?
C11 B13 B17 104.4(3) . . ?
B18 B13 B14 61.6(3) . . ?
C12 B13 B14 104.5(3) . . ?
C11 B13 B14 58.8(2) . . ?
B17 B13 B14 110.3(3) . . ?
C11 B14 B13 60.2(2) . . ?
C11 B14 B19 104.1(3) . . ?
B13 B14 B19 106.5(3) . . ?
C11 B14 B15 58.5(2) . . ?
B13 B14 B15 108.8(3) . . ?
B19 B14 B15 59.9(2) . . ?
C11 B14 B18 104.5(3) . . ?
B13 B14 B18 58.4(3) . . ?
B19 B14 B18 59.5(3) . . ?
B15 B14 B18 107.8(3) . . ?
C11 B15 B16 59.2(2) . . ?
C11 B15 B19 104.5(3) . . ?
B16 B15 B19 106.8(3) . . ?
C11 B15 B14 59.0(2) . . ?
B16 B15 B14 108.3(3) . . ?
B19 B15 B14 60.0(3) . . ?
C11 B15 B20 104.1(3) . . ?
B16 B15 B20 58.4(2) . . ?
B19 B15 B20 60.2(3) . . ?
B14 B15 B20 108.2(3) . . ?
C11 B16 C12 56.4(2) . . ?
C11 B16 B20 106.1(3) . . ?
C12 B16 B20 106.0(3) . . ?
C11 B16 B21 104.7(3) . . ?
C12 B16 B21 58.8(2) . . ?
B20 B16 B21 61.1(3) . . ?
C11 B16 B15 58.8(2) . . ?
C12 B16 B15 104.8(3) . . ?
B20 B16 B15 61.4(3) . . ?
B21 B16 B15 109.7(3) . . ?
C12 B17 B13 60.0(2) . . ?
C12 B17 B22 104.3(3) . . ?
B13 B17 B22 106.7(3) . . ?
C12 B17 B21 58.6(2) . . ?
B13 B17 B21 108.5(3) . . ?
B22 B17 B21 59.8(3) . . ?
C12 B17 B18 104.5(3) . . ?
B13 B17 B18 58.5(3) . . ?
B22 B17 B18 59.7(3) . . ?
B21 B17 B18 107.7(3) . . ?
B13 B18 B22 108.0(4) . . ?
B13 B18 B19 108.2(3) . . ?
B22 B18 B19 60.2(3) . . ?
B13 B18 B17 60.1(3) . . ?
B22 B18 B17 59.8(3) . . ?
B19 B18 B17 108.0(4) . . ?
B13 B18 B14 60.0(3) . . ?
B22 B18 B14 108.0(3) . . ?
B19 B18 B14 60.0(3) . . ?
B17 B18 B14 107.9(3) . . ?
B18 B19 B22 59.9(3) . . ?
B18 B19 B15 108.6(3) . . ?
B22 B19 B15 108.2(3) . . ?
B18 B19 B14 60.5(3) . . ?
B22 B19 B14 108.2(3) . . ?
B15 B19 B14 60.1(3) . . ?
B18 B19 B20 108.3(3) . . ?
B22 B19 B20 60.1(3) . . ?
B15 B19 B20 60.1(3) . . ?
B14 B19 B20 108.2(3) . . ?
B16 B20 B21 60.4(3) . . ?
B16 B20 B22 108.0(3) . . ?
B21 B20 B22 59.7(3) . . ?
B16 B20 B15 60.3(2) . . ?
B21 B20 B15 108.2(3) . . ?
B22 B20 B15 107.5(3) . . ?
B16 B20 B19 107.9(3) . . ?
B21 B20 B19 107.5(3) . . ?
B22 B20 B19 59.6(3) . . ?
B15 B20 B19 59.7(3) . . ?
C12 B21 B16 59.6(2) . . ?
C12 B21 B22 104.5(3) . . ?
B16 B21 B22 107.0(3) . . ?
C12 B21 B20 104.6(3) . . ?
B16 B21 B20 58.6(3) . . ?
B22 B21 B20 60.4(3) . . ?
C12 B21 B17 58.9(2) . . ?
B16 B21 B17 108.6(3) . . ?
B22 B21 B17 59.8(3) . . ?
B20 B21 B17 108.4(3) . . ?
B18 B22 B21 108.7(3) . . ?
B18 B22 B17 60.4(3) . . ?
B21 B22 B17 60.3(3) . . ?
B18 B22 B19 59.9(3) . . ?
B21 B22 B19 108.2(3) . . ?
B17 B22 B19 108.4(3) . . ?
B18 B22 B20 108.5(3) . . ?
B21 B22 B20 59.9(3) . . ?
B17 B22 B20 108.5(3) . . ?
B19 B22 B20 60.3(3) . . ?

loop_
_geom_bond_atom_site_label_1
_geom_bond_atom_site_label_2
_geom_bond_distance
_geom_bond_site_symmetry_2
_geom_bond_publ_flag
Si1 C31 1.899(4) . ?
Si1 C25 1.914(3) . ?
Si1 C28 1.915(4) . ?
Si1 C21 1.960(3) . ?
Si2 C34 1.908(4) . ?
Si2 C40 1.911(4) . ?
Si2 C37 1.911(4) . ?
Si2 C24 1.960(3) . ?
C1 C21 1.521(5) . ?
C1 B4 1.703(5) . ?
C1 B5 1.713(5) . ?
C1 B6 1.725(5) . ?
C1 B3 1.733(5) . ?
C1 C2 1.760(4) . ?
C2 C24 1.539(5) . ?
C2 B7 1.697(5) . ?
C2 B11 1.700(5) . ?
C2 B3 1.726(5) . ?
C2 B6 1.737(5) . ?
C11 C22 1.548(5) . ?
C11 C12 1.630(4) . ?
C11 B15 1.713(5) . ?
C11 B16 1.720(5) . ?
C11 B14 1.722(6) . ?
C11 B13 1.748(5) . ?
C12 C23 1.558(5) . ?
C12 B21 1.716(5) . ?
C12 B17 1.722(5) . ?
C12 B16 1.730(5) . ?
C12 B13 1.740(6) . ?
C21 C22 1.427(5) . ?
C22 C23 1.501(5) . ?
C23 C24 1.448(5) . ?
C25 C27 1.532(6) . ?
C25 C26 1.535(5) . ?
C28 C29 1.515(6) . ?
C28 C30 1.532(6) . ?
C31 C33 1.529(6) . ?
C31 C32 1.546(5) . ?
C34 C35 1.527(7) . ?
C34 C36 1.537(7) . ?
C37 C38 1.528(6) . ?
C37 C39 1.545(5) . ?
C40 C41 1.519(7) . ?
C40 C42 1.551(6) . ?
B3 B4 1.767(5) . ?
B3 B7 1.769(6) . ?
B3 B8 1.783(6) . ?
B4 B8 1.761(6) . ?
B4 B9 1.780(7) . ?
B4 B5 1.780(6) . ?
B5 B10 1.766(6) . ?
B5 B9 1.770(6) . ?
B5 B6 1.774(5) . ?
B6 B10 1.773(6) . ?
B6 B11 1.777(6) . ?
B7 B8 1.763(6) . ?
B7 B11 1.770(6) . ?
B7 B12 1.779(6) . ?
B8 B9 1.782(7) . ?
B8 B12 1.783(7) . ?
B9 B12 1.763(6) . ?
B9 B10 1.785(7) . ?
B10 B11 1.773(6) . ?
B10 B12 1.781(7) . ?
B11 B12 1.779(6) . ?
B13 B18 1.733(7) . ?
B13 B17 1.761(7) . ?
B13 B14 1.761(7) . ?
B14 B19 1.780(6) . ?
B14 B15 1.782(7) . ?
B14 B18 1.788(6) . ?
B15 B16 1.767(6) . ?
B15 B19 1.780(6) . ?
B15 B20 1.786(6) . ?
B16 B20 1.733(6) . ?
B16 B21 1.765(6) . ?
B17 B22 1.774(7) . ?
B17 B21 1.783(8) . ?
B17 B18 1.785(8) . ?
B18 B22 1.771(7) . ?
B18 B19 1.772(7) . ?
B19 B22 1.776(6) . ?
B19 B20 1.788(7) . ?
B20 B21 1.778(7) . ?
B20 B22 1.785(7) . ?
B21 B22 1.773(7) . ?
